data_7018639
loop_
_publ_author_name
'Dean, Rebecca K.'
'Fowler, Candace I.'
'Hasan, Kamrul'
'Kerman, Kagan'
'Kwong, Philip'
'Trudel, Simon'
'Leznoff, Daniel B.'
'Kraatz, Heinz-Bernard'
'Dawe, Louise N.'
'Kozak, Christopher M.'

_publ_section_title
;
 Magnetic, electrochemical and spectroscopic properties of iron(iii)
 amine-bis(phenolate) halide complexes.
;
_journal_issue 16
_journal_name_full 'Dalton transactions (Cambridge, England : 2003)'
_journal_page_first 4806
_journal_page_last 4816
_journal_paper_doi 10.1039/c2dt12242a
_journal_volume 41
_journal_year 2012
_chemical_formula_moiety 'C35 H53 Br Fe N O3'
_chemical_formula_sum 'C35 H53 Br Fe N O3'
_chemical_formula_weight 671.56
_chemical_name_systematic
;
?
;
_space_group_IT_number 14
_symmetry_cell_setting monoclinic
_symmetry_Int_Tables_number 14
_symmetry_space_group_name_Hall '-P 2ybc'
_symmetry_space_group_name_H-M 'P 1 21/c 1'
_atom_sites_solution_hydrogens geom
_atom_sites_solution_primary direct
_atom_sites_solution_secondary difmap
_audit_creation_method SHELXL-97
_cell_angle_alpha 90.00
_cell_angle_beta 104.059(11)
_cell_angle_gamma 90.00
_cell_formula_units_Z 4
_cell_length_a 14.923(13)
_cell_length_b 11.6563(10)
_cell_length_c 19.772(17)
_cell_measurement_reflns_used 9877
_cell_measurement_temperature 173(2)
_cell_measurement_theta_max 30.1
_cell_measurement_theta_min 2.0
_cell_volume 3336(4)
_computing_cell_refinement 'CrystalClear-SM Expert 2.0 r4 (Rigaku, 2009)'
_computing_data_collection 'CrystalClear-SM Expert 2.0 r4 (Rigaku, 2009)'
_computing_data_reduction 'CrystalClear-SM Expert 2.0 r4 (Rigaku, 2009)'
_computing_molecular_graphics 'CrystalStructure 4.0 (Rigaku, 2010)'
_computing_publication_material 'CrystalStructure 4.0 (Rigaku, 2010)'
_computing_structure_refinement 'SHELXL-97 (Acta Cryst. 2008. A64, 112-122)'
_computing_structure_solution 'SHELXS-97 (Acta Cryst. 2008. A64, 112-122)'
_diffrn_ambient_temperature 173(2)
_diffrn_detector_area_resol_mean 14.63
_diffrn_measured_fraction_theta_full 0.992
_diffrn_measured_fraction_theta_max 0.992
_diffrn_measurement_device_type 'Rigaku Saturn'
_diffrn_measurement_method \w
_diffrn_radiation_monochromator 'graphite - Rigaku SHINE'
_diffrn_radiation_source 'fine-focus sealed tube'
_diffrn_radiation_type MoK\a
_diffrn_radiation_wavelength 0.71075
_diffrn_reflns_av_R_equivalents 0.0805
_diffrn_reflns_av_sigmaI/netI 0.0475
_diffrn_reflns_limit_h_max 18
_diffrn_reflns_limit_h_min -18
_diffrn_reflns_limit_k_max 14
_diffrn_reflns_limit_k_min -14
_diffrn_reflns_limit_l_max 24
_diffrn_reflns_limit_l_min -21
_diffrn_reflns_number 28109
_diffrn_reflns_theta_full 26.49
_diffrn_reflns_theta_max 26.49
_diffrn_reflns_theta_min 2.62
_exptl_absorpt_coefficient_mu 1.684
_exptl_absorpt_correction_T_max 0.738
_exptl_absorpt_correction_T_min 0.520
_exptl_absorpt_correction_type numerical
_exptl_absorpt_process_details '(T. Higashi, 2000)'
_exptl_crystal_colour Black
_exptl_crystal_density_diffrn 1.337
_exptl_crystal_density_method 'not measured'
_exptl_crystal_description Chunk
_exptl_crystal_F_000 1420
_exptl_crystal_size_max 0.53
_exptl_crystal_size_mid 0.34
_exptl_crystal_size_min 0.34
_refine_diff_density_max 1.442
_refine_diff_density_min -1.296
_refine_diff_density_rms 0.176
_refine_ls_extinction_method none
_refine_ls_goodness_of_fit_ref 1.093
_refine_ls_hydrogen_treatment constr
_refine_ls_matrix_type full
_refine_ls_number_parameters 382
_refine_ls_number_reflns 6865
_refine_ls_number_restraints 0
_refine_ls_restrained_S_all 1.093
_refine_ls_R_factor_all 0.0862
_refine_ls_R_factor_gt 0.0775
_refine_ls_shift/su_max 0.001
_refine_ls_shift/su_mean 0.000
_refine_ls_structure_factor_coef Fsqd
_refine_ls_weighting_details 'calc w=1/[\s^2^(Fo^2^)+(0.1274P)^2^+5.2296P] where P=(Fo^2^+2Fc^2^)/3'
_refine_ls_weighting_scheme calc
_refine_ls_wR_factor_gt 0.2126
_refine_ls_wR_factor_ref 0.2220
_reflns_number_gt 6022
_reflns_number_total 6865
_reflns_threshold_expression >2sigma(I)
_cod_data_source_file c2dt12242a.txt
_cod_data_source_block 1b
_cod_depositor_comments
;
The following automatic conversions were performed:

'_exptl_absorpt_correction_type' value 'Numerical' changed to
'numerical' according to
/home/saulius/struct/CIF-dictionaries/cif_core.dic dictionary named
'cif_core.dic' version 2.4.1 from 2010-06-29.

Automatic conversion script
Id: cif_fix_values 1715 2011-07-08 13:25:40Z adriana 
;
_cod_database_code 7018639

loop_
_symmetry_equiv_pos_as_xyz
'x, y, z'
'-x, y+1/2, -z+1/2'
'-x, -y, -z'
'x, -y-1/2, z-1/2'

loop_
_atom_site_label
_atom_site_type_symbol
_atom_site_fract_x
_atom_site_fract_y
_atom_site_fract_z
_atom_site_U_iso_or_equiv
_atom_site_adp_type
_atom_site_occupancy
_atom_site_symmetry_multiplicity
_atom_site_calc_flag
_atom_site_refinement_flags
Br1 Br 1.00842(3) 0.51531(4) 0.27723(2) 0.04903(19) Uani 1 1 d .
Fe1 Fe 0.90383(4) 0.44888(5) 0.34395(3) 0.03448(19) Uani 1 1 d .
O1 O 0.90911(19) 0.5807(2) 0.39603(14) 0.0366(6) Uani 1 1 d .
O2 O 0.7991(2) 0.4160(2) 0.27754(14) 0.0371(6) Uani 1 1 d .
O3 O 0.9877(2) 0.3128(3) 0.37910(16) 0.0417(7) Uani 1 1 d .
C1 C 0.8462(3) 0.6207(3) 0.42790(19) 0.0341(8) Uani 1 1 d .
C2 C 0.8061(3) 0.7289(3) 0.41271(19) 0.0341(8) Uani 1 1 d .
C3 C 0.8344(3) 0.8068(4) 0.3595(2) 0.0390(9) Uani 1 1 d .
C4 C 0.8020(3) 0.7566(4) 0.2866(2) 0.0463(10) Uani 1 1 d .
H4A H 0.7346 0.7490 0.2748 0.056 Uiso 1 1 calc R
H4B H 0.8301 0.6809 0.2852 0.056 Uiso 1 1 calc R
H4C H 0.8204 0.8076 0.2529 0.056 Uiso 1 1 calc R
C5 C 0.9398(3) 0.8219(4) 0.3758(2) 0.0426(9) Uani 1 1 d .
H5A H 0.9560 0.8707 0.3402 0.051 Uiso 1 1 calc R
H5B H 0.9692 0.7467 0.3760 0.051 Uiso 1 1 calc R
H5C H 0.9614 0.8579 0.4217 0.051 Uiso 1 1 calc R
C6 C 0.7920(3) 0.9266(4) 0.3582(3) 0.0482(10) Uani 1 1 d .
H6A H 0.7245 0.9205 0.3453 0.058 Uiso 1 1 calc R
H6B H 0.8124 0.9744 0.3240 0.058 Uiso 1 1 calc R
H6C H 0.8119 0.9615 0.4045 0.058 Uiso 1 1 calc R
C7 C 0.7378(3) 0.7597(3) 0.4459(2) 0.0359(8) Uani 1 1 d .
H7 H 0.7094 0.8326 0.4353 0.043 Uiso 1 1 calc R
C8 C 0.7084(3) 0.6912(3) 0.4938(2) 0.0358(8) Uani 1 1 d .
C9 C 0.6314(3) 0.7233(4) 0.5277(2) 0.0390(8) Uani 1 1 d .
C10 C 0.5855(3) 0.8359(4) 0.4991(2) 0.0467(10) Uani 1 1 d .
H10A H 0.6320 0.8970 0.5062 0.056 Uiso 1 1 calc R
H10B H 0.5377 0.8555 0.5234 0.056 Uiso 1 1 calc R
H10C H 0.5573 0.8276 0.4491 0.056 Uiso 1 1 calc R
C11 C 0.6689(3) 0.7354(4) 0.6062(2) 0.0473(10) Uani 1 1 d .
H11A H 0.6955 0.6621 0.6257 0.057 Uiso 1 1 calc R
H11B H 0.6185 0.7570 0.6276 0.057 Uiso 1 1 calc R
H11C H 0.7167 0.7948 0.6159 0.057 Uiso 1 1 calc R
C12 C 0.5578(3) 0.6310(4) 0.5134(2) 0.0476(10) Uani 1 1 d .
H12A H 0.5321 0.6243 0.4630 0.057 Uiso 1 1 calc R
H12B H 0.5085 0.6514 0.5361 0.057 Uiso 1 1 calc R
H12C H 0.5852 0.5575 0.5318 0.057 Uiso 1 1 calc R
C13 C 0.7524(3) 0.5855(3) 0.50914(19) 0.0348(8) Uani 1 1 d .
H13 H 0.7359 0.5370 0.5428 0.042 Uiso 1 1 calc R
C14 C 0.8194(3) 0.5500(3) 0.4764(2) 0.0348(8) Uani 1 1 d .
C15 C 0.8588(3) 0.4325(3) 0.4876(2) 0.0359(8) Uani 1 1 d .
H15A H 0.8339 0.3929 0.5234 0.043 Uiso 1 1 calc R
H15B H 0.9267 0.4374 0.5049 0.043 Uiso 1 1 calc R
C16 C 0.7346(3) 0.3638(3) 0.3943(2) 0.0368(8) Uani 1 1 d .
H16A H 0.7125 0.4440 0.3873 0.044 Uiso 1 1 calc R
H16B H 0.7061 0.3286 0.4296 0.044 Uiso 1 1 calc R
C17 C 0.7026(3) 0.3007(3) 0.3275(2) 0.0357(8) Uani 1 1 d .
C18 C 0.6377(3) 0.2154(3) 0.3212(2) 0.0384(8) Uani 1 1 d .
H18 H 0.6172 0.1931 0.3611 0.046 Uiso 1 1 calc R
C19 C 0.6014(3) 0.1610(3) 0.2586(2) 0.0375(8) Uani 1 1 d .
C20 C 0.5251(3) 0.0715(4) 0.2490(2) 0.0401(9) Uani 1 1 d .
C21 C 0.4345(4) 0.1254(5) 0.2116(3) 0.0609(13) Uani 1 1 d .
H21A H 0.4400 0.1560 0.1666 0.073 Uiso 1 1 calc R
H21B H 0.4192 0.1878 0.2400 0.073 Uiso 1 1 calc R
H21C H 0.3856 0.0674 0.2038 0.073 Uiso 1 1 calc R
C22 C 0.5156(4) 0.0233(5) 0.3186(3) 0.0551(12) Uani 1 1 d .
H22A H 0.4943 0.0840 0.3453 0.066 Uiso 1 1 calc R
H22B H 0.5756 -0.0054 0.3451 0.066 Uiso 1 1 calc R
H22C H 0.4707 -0.0397 0.3103 0.066 Uiso 1 1 calc R
C23 C 0.5455(4) -0.0290(4) 0.2060(3) 0.0490(11) Uani 1 1 d .
H23A H 0.5023 -0.0917 0.2077 0.059 Uiso 1 1 calc R
H23B H 0.6089 -0.0555 0.2251 0.059 Uiso 1 1 calc R
H23C H 0.5383 -0.0045 0.1575 0.059 Uiso 1 1 calc R
C24 C 0.6330(3) 0.1976(4) 0.2019(2) 0.0382(8) Uani 1 1 d .
H24 H 0.6076 0.1626 0.1581 0.046 Uiso 1 1 calc R
C25 C 0.6993(3) 0.2819(4) 0.2050(2) 0.0367(8) Uani 1 1 d .
C26 C 0.7334(3) 0.3164(4) 0.1412(2) 0.0373(8) Uani 1 1 d .
C27 C 0.6828(3) 0.2531(5) 0.0763(2) 0.0485(10) Uani 1 1 d .
H27A H 0.7087 0.2748 0.0371 0.058 Uiso 1 1 calc R
H27B H 0.6171 0.2732 0.0656 0.058 Uiso 1 1 calc R
H27C H 0.6898 0.1702 0.0842 0.058 Uiso 1 1 calc R
C28 C 0.8357(3) 0.2904(5) 0.1528(2) 0.0486(10) Uani 1 1 d .
H28A H 0.8560 0.3092 0.1105 0.058 Uiso 1 1 calc R
H28B H 0.8465 0.2087 0.1635 0.058 Uiso 1 1 calc R
H28C H 0.8707 0.3364 0.1919 0.058 Uiso 1 1 calc R
C29 C 0.7166(3) 0.4434(4) 0.1271(2) 0.0470(10) Uani 1 1 d .
H29A H 0.7458 0.4871 0.1690 0.056 Uiso 1 1 calc R
H29B H 0.6500 0.4585 0.1148 0.056 Uiso 1 1 calc R
H29C H 0.7432 0.4667 0.0885 0.056 Uiso 1 1 calc R
C30 C 0.7351(3) 0.3336(3) 0.2698(2) 0.0354(8) Uani 1 1 d .
C31 C 0.8722(3) 0.2478(3) 0.4327(2) 0.0386(8) Uani 1 1 d .
H31A H 0.8390 0.1984 0.3940 0.046 Uiso 1 1 calc R
H31B H 0.8608 0.2172 0.4766 0.046 Uiso 1 1 calc R
C32 C 0.9729(3) 0.2435(4) 0.4366(2) 0.0438(9) Uani 1 1 d .
H32 H 1.0092 0.2745 0.4822 0.053 Uiso 1 1 calc R
C33 C 1.0090(3) 0.1274(4) 0.4223(3) 0.0492(10) Uani 1 1 d .
H33A H 1.0277 0.0814 0.4656 0.059 Uiso 1 1 calc R
H33B H 0.9623 0.0843 0.3875 0.059 Uiso 1 1 calc R
C34 C 1.0905(3) 0.1582(4) 0.3945(3) 0.0506(11) Uani 1 1 d .
H34A H 1.1449 0.1763 0.4329 0.061 Uiso 1 1 calc R
H34B H 1.1066 0.0948 0.3664 0.061 Uiso 1 1 calc R
C35 C 1.0593(3) 0.2616(4) 0.3504(3) 0.0507(11) Uani 1 1 d .
H35A H 1.1111 0.3158 0.3531 0.061 Uiso 1 1 calc R
H35B H 1.0343 0.2394 0.3011 0.061 Uiso 1 1 calc R
N1 N 0.8359(2) 0.3649(3) 0.42176(16) 0.0343(7) Uani 1 1 d .

loop_
_atom_site_aniso_label
_atom_site_aniso_U_11
_atom_site_aniso_U_22
_atom_site_aniso_U_33
_atom_site_aniso_U_23
_atom_site_aniso_U_13
_atom_site_aniso_U_12
Br1 0.0578(3) 0.0426(3) 0.0537(3) -0.00133(17) 0.0271(2) -0.00538(19)
Fe1 0.0392(3) 0.0299(3) 0.0354(3) -0.0012(2) 0.0112(2) -0.0031(2)
O1 0.0397(14) 0.0298(13) 0.0414(15) -0.0013(11) 0.0124(11) -0.0011(11)
O2 0.0431(15) 0.0340(14) 0.0341(13) -0.0009(11) 0.0088(11) -0.0087(12)
O3 0.0410(15) 0.0373(15) 0.0506(16) 0.0053(12) 0.0186(12) 0.0065(12)
C1 0.0374(18) 0.0326(18) 0.0331(18) -0.0022(14) 0.0099(14) -0.0018(15)
C2 0.0401(19) 0.0322(18) 0.0299(17) -0.0028(14) 0.0080(14) -0.0010(15)
C3 0.042(2) 0.036(2) 0.038(2) 0.0050(16) 0.0099(16) -0.0005(17)
C4 0.051(2) 0.049(2) 0.038(2) 0.0063(18) 0.0095(17) -0.003(2)
C5 0.040(2) 0.041(2) 0.050(2) 0.0052(18) 0.0156(17) -0.0056(17)
C6 0.051(2) 0.039(2) 0.058(3) 0.0135(19) 0.021(2) -0.0001(19)
C7 0.0393(19) 0.0300(18) 0.039(2) -0.0017(15) 0.0103(15) -0.0037(15)
C8 0.041(2) 0.0328(18) 0.0332(18) -0.0029(14) 0.0079(15) -0.0047(16)
C9 0.044(2) 0.037(2) 0.038(2) -0.0038(16) 0.0144(16) -0.0031(17)
C10 0.049(2) 0.042(2) 0.052(2) -0.0007(18) 0.0180(19) 0.0040(19)
C11 0.052(2) 0.053(3) 0.040(2) -0.0073(19) 0.0183(18) 0.000(2)
C12 0.048(2) 0.046(2) 0.051(2) -0.0022(19) 0.0157(19) -0.011(2)
C13 0.043(2) 0.0306(18) 0.0327(18) -0.0007(14) 0.0126(15) -0.0048(16)
C14 0.044(2) 0.0264(17) 0.0334(18) -0.0010(14) 0.0089(15) -0.0036(15)
C15 0.042(2) 0.0337(19) 0.0325(18) 0.0009(14) 0.0100(15) -0.0056(16)
C16 0.039(2) 0.0331(19) 0.038(2) -0.0012(15) 0.0094(15) -0.0016(16)
C17 0.0394(19) 0.0324(18) 0.0363(19) -0.0002(14) 0.0109(15) 0.0019(15)
C18 0.042(2) 0.0335(19) 0.041(2) 0.0021(15) 0.0134(16) -0.0004(16)
C19 0.0326(18) 0.0335(19) 0.047(2) -0.0033(16) 0.0101(15) -0.0028(16)
C20 0.037(2) 0.0335(19) 0.051(2) -0.0036(17) 0.0136(17) -0.0045(16)
C21 0.045(2) 0.051(3) 0.083(4) -0.008(3) 0.007(2) -0.006(2)
C22 0.060(3) 0.048(3) 0.067(3) -0.002(2) 0.033(2) -0.015(2)
C23 0.057(3) 0.035(2) 0.057(3) -0.0104(18) 0.020(2) -0.009(2)
C24 0.0384(19) 0.037(2) 0.038(2) -0.0032(15) 0.0080(15) 0.0019(16)
C25 0.0360(19) 0.038(2) 0.0358(19) 0.0004(15) 0.0083(15) 0.0019(16)
C26 0.0356(19) 0.041(2) 0.0366(19) -0.0006(16) 0.0106(15) -0.0010(16)
C27 0.048(2) 0.060(3) 0.038(2) -0.0065(19) 0.0113(17) -0.010(2)
C28 0.041(2) 0.058(3) 0.049(2) -0.005(2) 0.0144(18) 0.004(2)
C29 0.056(3) 0.045(2) 0.041(2) 0.0077(18) 0.0149(19) 0.001(2)
C30 0.0370(19) 0.0326(18) 0.0373(19) 0.0004(15) 0.0102(15) -0.0019(15)
C31 0.048(2) 0.0244(17) 0.043(2) 0.0005(14) 0.0102(16) 0.0007(16)
C32 0.052(2) 0.032(2) 0.045(2) 0.0000(16) 0.0079(18) -0.0014(18)
C33 0.055(3) 0.035(2) 0.059(3) 0.0010(19) 0.018(2) 0.0074(19)
C34 0.050(2) 0.043(2) 0.058(3) -0.005(2) 0.012(2) 0.004(2)
C35 0.054(3) 0.049(3) 0.054(3) -0.001(2) 0.022(2) 0.013(2)
N1 0.0390(17) 0.0289(16) 0.0352(16) -0.0023(12) 0.0094(13) -0.0023(13)

loop_
_atom_type_symbol
_atom_type_description
_atom_type_scat_dispersion_real
_atom_type_scat_dispersion_imag
_atom_type_scat_source
C C 0.0033 0.0016 'International Tables Vol C Tables 4.2.6.8 and 6.1.1.4'
H H 0.0000 0.0000 'International Tables Vol C Tables 4.2.6.8 and 6.1.1.4'
Br Br -0.2901 2.4595 'International Tables Vol C Tables 4.2.6.8 and 6.1.1.4'
Fe Fe 0.3463 0.8444 'International Tables Vol C Tables 4.2.6.8 and 6.1.1.4'
N N 0.0061 0.0033 'International Tables Vol C Tables 4.2.6.8 and 6.1.1.4'
O O 0.0106 0.0060 'International Tables Vol C Tables 4.2.6.8 and 6.1.1.4'

loop_
_geom_angle_atom_site_label_1
_geom_angle_atom_site_label_2
_geom_angle_atom_site_label_3
_geom_angle
O2 Fe1 O1 119.45(13)
O2 Fe1 O3 115.54(13)
O1 Fe1 O3 121.35(13)
O2 Fe1 N1 87.21(14)
O1 Fe1 N1 86.91(13)
O3 Fe1 N1 76.73(13)
O2 Fe1 Br1 103.29(11)
O1 Fe1 Br1 95.33(10)
O3 Fe1 Br1 90.63(10)
N1 Fe1 Br1 166.27(9)
C1 O1 Fe1 128.1(3)
C30 O2 Fe1 134.2(3)
C32 O3 C35 110.0(3)
C32 O3 Fe1 120.2(3)
C35 O3 Fe1 129.5(3)
O1 C1 C14 118.1(4)
O1 C1 C2 121.9(4)
C14 C1 C2 120.1(4)
C7 C2 C1 117.3(4)
C7 C2 C3 122.0(4)
C1 C2 C3 120.6(4)
C4 C3 C2 110.3(3)
C4 C3 C6 107.5(4)
C2 C3 C6 111.8(4)
C4 C3 C5 108.5(4)
C2 C3 C5 111.3(3)
C6 C3 C5 107.3(4)
C3 C4 H4A 109.5
C3 C4 H4B 109.5
H4A C4 H4B 109.5
C3 C4 H4C 109.5
H4A C4 H4C 109.5
H4B C4 H4C 109.5
C3 C5 H5A 109.5
C3 C5 H5B 109.5
H5A C5 H5B 109.5
C3 C5 H5C 109.5
H5A C5 H5C 109.5
H5B C5 H5C 109.5
C3 C6 H6A 109.5
C3 C6 H6B 109.5
H6A C6 H6B 109.5
C3 C6 H6C 109.5
H6A C6 H6C 109.5
H6B C6 H6C 109.5
C2 C7 C8 124.3(4)
C2 C7 H7 117.8
C8 C7 H7 117.8
C7 C8 C13 116.5(4)
C7 C8 C9 124.1(4)
C13 C8 C9 119.3(4)
C8 C9 C12 109.6(4)
C8 C9 C11 110.2(3)
C12 C9 C11 109.1(4)
C8 C9 C10 111.7(4)
C12 C9 C10 107.6(4)
C11 C9 C10 108.6(4)
C9 C10 H10A 109.5
C9 C10 H10B 109.5
H10A C10 H10B 109.5
C9 C10 H10C 109.5
H10A C10 H10C 109.5
H10B C10 H10C 109.5
C9 C11 H11A 109.5
C9 C11 H11B 109.5
H11A C11 H11B 109.5
C9 C11 H11C 109.5
H11A C11 H11C 109.5
H11B C11 H11C 109.5
C9 C12 H12A 109.5
C9 C12 H12B 109.5
H12A C12 H12B 109.5
C9 C12 H12C 109.5
H12A C12 H12C 109.5
H12B C12 H12C 109.5
C14 C13 C8 121.3(4)
C14 C13 H13 119.4
C8 C13 H13 119.4
C13 C14 C1 120.5(4)
C13 C14 C15 120.8(4)
C1 C14 C15 118.5(4)
C14 C15 N1 111.1(3)
C14 C15 H15A 109.4
N1 C15 H15A 109.4
C14 C15 H15B 109.4
N1 C15 H15B 109.4
H15A C15 H15B 108.0
N1 C16 C17 114.3(3)
N1 C16 H16A 108.7
C17 C16 H16A 108.7
N1 C16 H16B 108.7
C17 C16 H16B 108.7
H16A C16 H16B 107.6
C18 C17 C30 120.1(4)
C18 C17 C16 120.5(4)
C30 C17 C16 119.3(4)
C17 C18 C19 122.0(4)
C17 C18 H18 119.0
C19 C18 H18 119.0
C18 C19 C24 116.6(4)
C18 C19 C20 123.1(4)
C24 C19 C20 120.2(4)
C21 C20 C23 108.9(4)
C21 C20 C19 109.2(4)
C23 C20 C19 110.7(4)
C21 C20 C22 109.1(4)
C23 C20 C22 107.2(4)
C19 C20 C22 111.8(4)
C20 C21 H21A 109.5
C20 C21 H21B 109.5
H21A C21 H21B 109.5
C20 C21 H21C 109.5
H21A C21 H21C 109.5
H21B C21 H21C 109.5
C20 C22 H22A 109.5
C20 C22 H22B 109.5
H22A C22 H22B 109.5
C20 C22 H22C 109.5
H22A C22 H22C 109.5
H22B C22 H22C 109.5
C20 C23 H23A 109.5
C20 C23 H23B 109.5
H23A C23 H23B 109.5
C20 C23 H23C 109.5
H23A C23 H23C 109.5
H23B C23 H23C 109.5
C19 C24 C25 124.3(4)
C19 C24 H24 117.9
C25 C24 H24 117.9
C24 C25 C30 117.1(4)
C24 C25 C26 121.9(4)
C30 C25 C26 121.0(4)
C27 C26 C29 107.2(4)
C27 C26 C28 107.9(4)
C29 C26 C28 109.8(4)
C27 C26 C25 112.0(4)
C29 C26 C25 109.6(4)
C28 C26 C25 110.3(3)
C26 C27 H27A 109.5
C26 C27 H27B 109.5
H27A C27 H27B 109.5
C26 C27 H27C 109.5
H27A C27 H27C 109.5
H27B C27 H27C 109.5
C26 C28 H28A 109.5
C26 C28 H28B 109.5
H28A C28 H28B 109.5
C26 C28 H28C 109.5
H28A C28 H28C 109.5
H28B C28 H28C 109.5
C26 C29 H29A 109.5
C26 C29 H29B 109.5
H29A C29 H29B 109.5
C26 C29 H29C 109.5
H29A C29 H29C 109.5
H29B C29 H29C 109.5
O2 C30 C17 118.9(3)
O2 C30 C25 121.1(4)
C17 C30 C25 120.0(4)
N1 C31 C32 111.8(3)
N1 C31 H31A 109.2
C32 C31 H31A 109.2
N1 C31 H31B 109.2
C32 C31 H31B 109.2
H31A C31 H31B 107.9
O3 C32 C31 106.5(3)
O3 C32 C33 103.0(4)
C31 C32 C33 115.0(4)
O3 C32 H32 110.7
C31 C32 H32 110.7
C33 C32 H32 110.7
C34 C33 C32 102.2(4)
C34 C33 H33A 111.3
C32 C33 H33A 111.3
C34 C33 H33B 111.3
C32 C33 H33B 111.3
H33A C33 H33B 109.2
C35 C34 C33 104.1(4)
C35 C34 H34A 110.9
C33 C34 H34A 110.9
C35 C34 H34B 110.9
C33 C34 H34B 110.9
H34A C34 H34B 109.0
O3 C35 C34 104.9(4)
O3 C35 H35A 110.8
C34 C35 H35A 110.8
O3 C35 H35B 110.8
C34 C35 H35B 110.8
H35A C35 H35B 108.8
C31 N1 C16 110.8(3)
C31 N1 C15 111.5(3)
C16 N1 C15 108.9(3)
C31 N1 Fe1 107.1(2)
C16 N1 Fe1 109.9(2)
C15 N1 Fe1 108.7(2)

loop_
_geom_bond_atom_site_label_1
_geom_bond_atom_site_label_2
_geom_bond_distance
Br1 Fe1 2.4034(15)
Fe1 O2 1.821(3)
Fe1 O1 1.840(3)
Fe1 O3 2.035(3)
Fe1 N1 2.261(4)
O1 C1 1.335(5)
O2 C30 1.338(5)
O3 C32 1.454(5)
O3 C35 1.455(5)
C1 C14 1.395(5)
C1 C2 1.397(6)
C2 C7 1.387(6)
C2 C3 1.526(5)
C3 C4 1.521(6)
C3 C6 1.530(6)
C3 C5 1.536(6)
C4 H4A 0.9800
C4 H4B 0.9800
C4 H4C 0.9800
C5 H5A 0.9800
C5 H5B 0.9800
C5 H5C 0.9800
C6 H6A 0.9800
C6 H6B 0.9800
C6 H6C 0.9800
C7 C8 1.388(6)
C7 H7 0.9500
C8 C13 1.395(6)
C8 C9 1.511(6)
C9 C12 1.515(6)
C9 C11 1.523(6)
C9 C10 1.525(6)
C10 H10A 0.9800
C10 H10B 0.9800
C10 H10C 0.9800
C11 H11A 0.9800
C11 H11B 0.9800
C11 H11C 0.9800
C12 H12A 0.9800
C12 H12B 0.9800
C12 H12C 0.9800
C13 C14 1.380(6)
C13 H13 0.9500
C14 C15 1.486(5)
C15 N1 1.488(5)
C15 H15A 0.9900
C15 H15B 0.9900
C16 N1 1.476(5)
C16 C17 1.484(5)
C16 H16A 0.9900
C16 H16B 0.9900
C17 C18 1.373(6)
C17 C30 1.397(6)
C18 C19 1.380(6)
C18 H18 0.9500
C19 C24 1.384(6)
C19 C20 1.521(6)
C20 C21 1.511(7)
C20 C23 1.520(6)
C20 C22 1.526(7)
C21 H21A 0.9800
C21 H21B 0.9800
C21 H21C 0.9800
C22 H22A 0.9800
C22 H22B 0.9800
C22 H22C 0.9800
C23 H23A 0.9800
C23 H23B 0.9800
C23 H23C 0.9800
C24 C25 1.385(6)
C24 H24 0.9500
C25 C30 1.399(5)
C25 C26 1.525(6)
C26 C27 1.514(6)
C26 C29 1.515(6)
C26 C28 1.519(6)
C27 H27A 0.9800
C27 H27B 0.9800
C27 H27C 0.9800
C28 H28A 0.9800
C28 H28B 0.9800
C28 H28C 0.9800
C29 H29A 0.9800
C29 H29B 0.9800
C29 H29C 0.9800
C31 N1 1.465(5)
C31 C32 1.488(6)
C31 H31A 0.9900
C31 H31B 0.9900
C32 C33 1.507(6)
C32 H32 1.0000
C33 C34 1.495(7)
C33 H33A 0.9900
C33 H33B 0.9900
C34 C35 1.494(7)
C34 H34A 0.9900
C34 H34B 0.9900
C35 H35A 0.9900
C35 H35B 0.9900

loop_
_geom_torsion_atom_site_label_1
_geom_torsion_atom_site_label_2
_geom_torsion_atom_site_label_3
_geom_torsion_atom_site_label_4
_geom_torsion
O2 Fe1 O1 C1 47.0(3)
O3 Fe1 O1 C1 -110.4(3)
N1 Fe1 O1 C1 -38.0(3)
Br1 Fe1 O1 C1 155.5(3)
O1 Fe1 O2 C30 -113.9(4)
O3 Fe1 O2 C30 44.8(4)
N1 Fe1 O2 C30 -29.0(4)
Br1 Fe1 O2 C30 142.1(4)
O2 Fe1 O3 C32 -87.3(3)
O1 Fe1 O3 C32 71.0(3)
N1 Fe1 O3 C32 -7.0(3)
Br1 Fe1 O3 C32 167.6(3)
O2 Fe1 O3 C35 85.2(4)
O1 Fe1 O3 C35 -116.6(4)
N1 Fe1 O3 C35 165.5(4)
Br1 Fe1 O3 C35 -19.9(4)
Fe1 O1 C1 C14 57.0(5)
Fe1 O1 C1 C2 -121.5(3)
O1 C1 C2 C7 176.6(3)
C14 C1 C2 C7 -2.0(5)
O1 C1 C2 C3 -1.2(6)
C14 C1 C2 C3 -179.7(4)
C7 C2 C3 C4 -109.4(4)
C1 C2 C3 C4 68.3(5)
C7 C2 C3 C6 10.1(5)
C1 C2 C3 C6 -172.2(4)
C7 C2 C3 C5 130.2(4)
C1 C2 C3 C5 -52.2(5)
C1 C2 C7 C8 1.1(6)
C3 C2 C7 C8 178.8(4)
C2 C7 C8 C13 0.9(6)
C2 C7 C8 C9 -177.5(4)
C7 C8 C9 C12 123.3(4)
C13 C8 C9 C12 -55.1(5)
C7 C8 C9 C11 -116.7(4)
C13 C8 C9 C11 65.0(5)
C7 C8 C9 C10 4.2(5)
C13 C8 C9 C10 -174.2(4)
C7 C8 C13 C14 -2.2(6)
C9 C8 C13 C14 176.3(4)
C8 C13 C14 C1 1.4(6)
C8 C13 C14 C15 -173.5(4)
O1 C1 C14 C13 -177.8(3)
C2 C1 C14 C13 0.8(6)
O1 C1 C14 C15 -2.8(5)
C2 C1 C14 C15 175.8(3)
C13 C14 C15 N1 115.6(4)
C1 C14 C15 N1 -59.4(5)
N1 C16 C17 C18 126.5(4)
N1 C16 C17 C30 -57.3(5)
C30 C17 C18 C19 -1.1(6)
C16 C17 C18 C19 175.0(4)
C17 C18 C19 C24 -0.6(6)
C17 C18 C19 C20 -176.1(4)
C18 C19 C20 C21 103.0(5)
C24 C19 C20 C21 -72.2(5)
C18 C19 C20 C23 -137.1(4)
C24 C19 C20 C23 47.6(5)
C18 C19 C20 C22 -17.7(6)
C24 C19 C20 C22 167.0(4)
C18 C19 C24 C25 1.6(6)
C20 C19 C24 C25 177.2(4)
C19 C24 C25 C30 -0.9(6)
C19 C24 C25 C26 178.3(4)
C24 C25 C26 C27 3.1(6)
C30 C25 C26 C27 -177.8(4)
C24 C25 C26 C29 121.9(4)
C30 C25 C26 C29 -58.9(5)
C24 C25 C26 C28 -117.1(4)
C30 C25 C26 C28 62.1(5)
Fe1 O2 C30 C17 42.6(6)
Fe1 O2 C30 C25 -138.6(3)
C18 C17 C30 O2 -179.2(4)
C16 C17 C30 O2 4.6(6)
C18 C17 C30 C25 1.9(6)
C16 C17 C30 C25 -174.3(4)
C24 C25 C30 O2 -179.8(4)
C26 C25 C30 O2 1.0(6)
C24 C25 C30 C17 -1.0(6)
C26 C25 C30 C17 179.9(4)
C35 O3 C32 C31 -143.7(4)
Fe1 O3 C32 C31 30.1(4)
C35 O3 C32 C33 -22.3(5)
Fe1 O3 C32 C33 151.5(3)
N1 C31 C32 O3 -46.0(4)
N1 C31 C32 C33 -159.3(4)
O3 C32 C33 C34 37.1(4)
C31 C32 C33 C34 152.5(4)
C32 C33 C34 C35 -38.6(5)
C32 O3 C35 C34 -1.7(5)
Fe1 O3 C35 C34 -174.7(3)
C33 C34 C35 O3 25.3(5)
C32 C31 N1 C16 160.4(3)
C32 C31 N1 C15 -78.2(4)
C32 C31 N1 Fe1 40.5(4)
C17 C16 N1 C31 -58.2(4)
C17 C16 N1 C15 178.8(3)
C17 C16 N1 Fe1 59.9(4)
C14 C15 N1 C31 -178.4(3)
C14 C15 N1 C16 -55.8(4)
C14 C15 N1 Fe1 63.9(4)
O2 Fe1 N1 C31 98.9(2)
O1 Fe1 N1 C31 -141.4(2)
O3 Fe1 N1 C31 -18.2(2)
Br1 Fe1 N1 C31 -41.6(5)
O2 Fe1 N1 C16 -21.6(2)
O1 Fe1 N1 C16 98.1(2)
O3 Fe1 N1 C16 -138.7(3)
Br1 Fe1 N1 C16 -162.0(3)
O2 Fe1 N1 C15 -140.7(3)
O1 Fe1 N1 C15 -21.0(3)
O3 Fe1 N1 C15 102.3(3)
Br1 Fe1 N1 C15 78.9(4)
